data_1564999
loop_
_publ_author_name
'Akopov, Georgiy'
'Hewage, Nethmi'
'Yox, Philip'
'Viswanathan , Gayatri'
'Lee, Shannon'
'Hulsebosch, Liam'
'Cady, Sarah'
'Paterson, Alexander L.'
'Perras, Fr\'ed\'eric A.'
'Xu, Wenqian'
'Wu, Kui'
'Mudryk, Yaroslav'
'Kovnir, Kirill'

_publ_section_title
;
 &#x000D; Synthesis-Enabled Exploration of Chiral and Polar Multivalent
 Quaternary Sulfides&#x000D;
;
_journal_name_full 'Chemical Science'
_journal_paper_doi 10.1039/D1SC03685H
_journal_year 2021
_chemical_formula_sum 'Au0.97 La3 S7 Sn'
_chemical_formula_weight 949.91
_space_group_crystal_system hexagonal
_space_group_IT_number 173
_space_group_name_Hall 'P 6c'
_space_group_name_H-M_alt 'P 63'
_audit_creation_method SHELXL-2018/3
_audit_update_record
;
2021-09-26 deposited with the CCDC.	2021-10-18 downloaded from the CCDC.
;
_cell_angle_alpha 90
_cell_angle_beta 90
_cell_angle_gamma 120
_cell_formula_units_Z 2
_cell_length_a 10.4001(19)
_cell_length_b 10.4001(19)
_cell_length_c 6.0178(14)
_cell_measurement_reflns_used 9900
_cell_measurement_temperature 100(2)
_cell_measurement_theta_max 33.25
_cell_measurement_theta_min 2.27
_cell_volume 563.7(2)
_computing_structure_refinement 'SHELXL-2018/3 (Sheldrick, 2018)'
_computing_structure_solution 'SHELXT 2014/5 (Sheldrick, 2014)'
_diffrn_ambient_temperature 100(2)
_diffrn_measured_fraction_theta_full 0.997
_diffrn_measured_fraction_theta_max 0.999
_diffrn_measurement_device_type 'Bruker APEX III CMOS area-detector'
_diffrn_measurement_method 'profile data from \w scans'
_diffrn_radiation_type MoK\a
_diffrn_radiation_wavelength 0.71073
_diffrn_reflns_av_R_equivalents 0.0416
_diffrn_reflns_av_unetI/netI 0.0272
_diffrn_reflns_Laue_measured_fraction_full 0.997
_diffrn_reflns_Laue_measured_fraction_max 0.999
_diffrn_reflns_limit_h_max 16
_diffrn_reflns_limit_h_min -16
_diffrn_reflns_limit_k_max 16
_diffrn_reflns_limit_k_min -15
_diffrn_reflns_limit_l_max 9
_diffrn_reflns_limit_l_min -9
_diffrn_reflns_number 13175
_diffrn_reflns_point_group_measured_fraction_full 0.988
_diffrn_reflns_point_group_measured_fraction_max 0.992
_diffrn_reflns_theta_full 25.242
_diffrn_reflns_theta_max 33.157
_diffrn_reflns_theta_min 3.919
_diffrn_source 'fine-focus sealed tube'
_exptl_absorpt_coefficient_mu 27.056
_exptl_absorpt_correction_T_max 0.747
_exptl_absorpt_correction_T_min 0.479
_exptl_absorpt_correction_type multi-scan
_exptl_absorpt_process_details SADABS
_exptl_crystal_colour gold
_exptl_crystal_density_diffrn 5.597
_exptl_crystal_description block
_exptl_crystal_F_000 818
_exptl_crystal_size_max 0.073
_exptl_crystal_size_mid 0.041
_exptl_crystal_size_min 0.024
_refine_diff_density_max 2.121
_refine_diff_density_min -0.956
_refine_diff_density_rms 0.218
_refine_ls_abs_structure_details
;
 Refined as an inversion twin.
;
_refine_ls_abs_structure_Flack 0.020(6)
_refine_ls_extinction_coef 0.00063(9)
_refine_ls_extinction_expression Fc^*^=kFc[1+0.001xFc^2^\l^3^/sin(2\q)]^-1/4^
_refine_ls_extinction_method 'SHELXL-2018/3 (Sheldrick 2018)'
_refine_ls_goodness_of_fit_ref 1.016
_refine_ls_hydrogen_treatment undef
_refine_ls_matrix_type full
_refine_ls_number_parameters 39
_refine_ls_number_reflns 1436
_refine_ls_number_restraints 0
_refine_ls_restrained_S_all 1.016
_refine_ls_R_factor_all 0.0179
_refine_ls_R_factor_gt 0.0161
_refine_ls_shift/su_max 0.001
_refine_ls_shift/su_mean 0.000
_refine_ls_structure_factor_coef Fsqd
_refine_ls_weighting_details 'w=1/[\s^2^(Fo^2^)] where P=(Fo^2^+2Fc^2^)/3'
_refine_ls_weighting_scheme calc
_refine_ls_wR_factor_gt 0.0244
_refine_ls_wR_factor_ref 0.0246
_reflns_Friedel_coverage 0.841
_reflns_Friedel_fraction_full 0.977
_reflns_Friedel_fraction_max 0.985
_reflns_number_gt 1392
_reflns_number_total 1436
_reflns_threshold_expression 'I > 2\s(I)'
_cod_data_source_file d1sc03685h2.cif
_cod_data_source_block GA1624_La6Au2Sn2S14
_cod_database_code 1564999
_shelx_shelxl_version_number 2018/3
_shelx_space_group_comment
;
The symmetry employed for this shelxl refinement is uniquely defined
by the following loop, which should always be used as a source of
symmetry information in preference to the above space-group names.
They are only intended as comments.
;
_shelx_estimated_absorpt_t_min 0.243
_shelx_estimated_absorpt_t_max 0.563

loop_
_space_group_symop_operation_xyz
'x, y, z'
'-y, x-y, z'
'-x+y, -x, z'
'-x, -y, z+1/2'
'y, -x+y, z+1/2'
'x-y, x, z+1/2'

loop_
_atom_site_label
_atom_site_type_symbol
_atom_site_fract_x
_atom_site_fract_y
_atom_site_fract_z
_atom_site_U_iso_or_equiv
_atom_site_adp_type
_atom_site_occupancy
_atom_site_site_symmetry_order
_atom_site_calc_flag
_atom_site_refinement_flags_posn
_atom_site_refinement_flags_adp
_atom_site_refinement_flags_occupancy
_atom_site_disorder_assembly
_atom_site_disorder_group
Au1 Au 0.000000 0.000000 0.000000 0.00432(8) Uani 0.9639(14) 3 d S T P . .
La1 La 0.64230(2) 0.77331(2) 0.03088(7) 0.00367(6) Uani 1 1 d . . . . .
Sn1 Sn 0.333333 0.666667 -0.39104(11) 0.00397(10) Uani 1 3 d S T P . .
S1 S 0.42292(14) 0.51641(13) -0.22529(18) 0.0048(2) Uani 1 1 d . . . . .
S2 S 0.333333 0.666667 -0.7806(3) 0.0054(4) Uani 1 3 d S T P . .
S3 S 0.90072(10) 0.73326(11) 0.0136(2) 0.00518(18) Uani 1 1 d . . . . .

loop_
_atom_site_aniso_label
_atom_site_aniso_U_11
_atom_site_aniso_U_22
_atom_site_aniso_U_33
_atom_site_aniso_U_23
_atom_site_aniso_U_13
_atom_site_aniso_U_12
Au1 0.00390(9) 0.00390(9) 0.00517(14) 0.000 0.000 0.00195(5)
La1 0.00307(10) 0.00352(10) 0.00422(11) 0.00026(10) 0.00002(11) 0.00150(9)
Sn1 0.00414(14) 0.00414(14) 0.0036(2) 0.000 0.000 0.00207(7)
S1 0.0052(5) 0.0035(5) 0.0055(6) -0.0004(4) -0.0003(4) 0.0020(4)
S2 0.0057(5) 0.0057(5) 0.0047(9) 0.000 0.000 0.0028(3)
S3 0.0048(4) 0.0054(4) 0.0053(5) 0.0004(5) 0.0002(4) 0.0025(4)

loop_
_atom_type_symbol
_atom_type_description
_atom_type_scat_dispersion_real
_atom_type_scat_dispersion_imag
_atom_type_scat_source
Au Au -2.0133 8.8022 'International Tables Vol C Tables 4.2.6.8 and 6.1.1.4'
La La -0.2871 2.4523 'International Tables Vol C Tables 4.2.6.8 and 6.1.1.4'
S S 0.1246 0.1234 'International Tables Vol C Tables 4.2.6.8 and 6.1.1.4'
Sn Sn -0.6537 1.4246 'International Tables Vol C Tables 4.2.6.8 and 6.1.1.4'

loop_
_geom_angle_atom_site_label_1
_geom_angle_atom_site_label_2
_geom_angle_atom_site_label_3
_geom_angle
_geom_angle_site_symmetry_1
_geom_angle_site_symmetry_3
_geom_angle_publ_flag
S3 Au1 S3 119.888(4) 2_655 1_445 ?
S3 Au1 S3 119.888(3) 2_655 3_565 ?
S3 Au1 S3 119.888(4) 1_445 3_565 ?
S3 Au1 Au1 91.93(3) 2_655 4_554 ?
S3 Au1 Au1 91.93(3) 1_445 4_554 ?
S3 Au1 Au1 91.93(3) 3_565 4_554 ?
S3 Au1 Au1 88.07(3) 2_655 4 ?
S3 Au1 Au1 88.07(3) 1_445 4 ?
S3 Au1 Au1 88.07(3) 3_565 4 ?
Au1 Au1 Au1 180.0 4_554 4 ?
S3 Au1 La1 174.80(3) 2_655 1_445 ?
S3 Au1 La1 59.56(2) 1_445 1_445 ?
S3 Au1 La1 60.33(2) 3_565 1_445 ?
Au1 Au1 La1 93.263(8) 4_554 1_445 ?
Au1 Au1 La1 86.737(8) 4 1_445 ?
S3 Au1 La1 60.33(2) 2_655 3_565 ?
S3 Au1 La1 174.80(3) 1_445 3_565 ?
S3 Au1 La1 59.56(2) 3_565 3_565 ?
Au1 Au1 La1 93.263(8) 4_554 3_565 ?
Au1 Au1 La1 86.737(8) 4 3_565 ?
La1 Au1 La1 119.679(2) 1_445 3_565 ?
S3 Au1 La1 59.56(2) 2_655 2_655 ?
S3 Au1 La1 60.33(2) 1_445 2_655 ?
S3 Au1 La1 174.80(3) 3_565 2_655 ?
Au1 Au1 La1 93.263(8) 4_554 2_655 ?
Au1 Au1 La1 86.737(8) 4 2_655 ?
La1 Au1 La1 119.679(2) 1_445 2_655 ?
La1 Au1 La1 119.679(2) 3_565 2_655 ?
S3 La1 S1 101.73(3) . . ?
S3 La1 S3 91.51(4) . 3_675 ?
S1 La1 S3 142.76(3) . 3_675 ?
S3 La1 S3 81.18(3) . 5_565 ?
S1 La1 S3 135.38(3) . 5_565 ?
S3 La1 S3 80.68(3) 3_675 5_565 ?
S3 La1 S2 147.13(3) . 1_556 ?
S1 La1 S2 70.49(4) . 1_556 ?
S3 La1 S2 114.25(2) 3_675 1_556 ?
S3 La1 S2 83.21(4) 5_565 1_556 ?
S3 La1 S1 142.40(3) . 2_665 ?
S1 La1 S1 78.30(5) . 2_665 ?
S3 La1 S1 70.41(3) 3_675 2_665 ?
S3 La1 S1 125.35(3) 5_565 2_665 ?
S2 La1 S1 69.01(3) 1_556 2_665 ?
S3 La1 S1 69.43(3) . 4_665 ?
S1 La1 S1 70.85(2) . 4_665 ?
S3 La1 S1 145.76(3) 3_675 4_665 ?
S3 La1 S1 68.77(3) 5_565 4_665 ?
S2 La1 S1 77.99(3) 1_556 4_665 ?
S1 La1 S1 140.71(3) 2_665 4_665 ?
S3 La1 S3 77.86(3) . 5_564 ?
S1 La1 S3 71.76(3) . 5_564 ?
S3 La1 S3 77.42(3) 3_675 5_564 ?
S3 La1 S3 149.07(4) 5_565 5_564 ?
S2 La1 S3 125.80(4) 1_556 5_564 ?
S1 La1 S3 66.35(3) 2_665 5_564 ?
S1 La1 S3 122.87(3) 4_665 5_564 ?
S3 La1 Au1 45.84(2) . 1_665 ?
S1 La1 Au1 135.51(3) . 1_665 ?
S3 La1 Au1 45.67(2) 3_675 1_665 ?
S3 La1 Au1 77.29(2) 5_565 1_665 ?
S2 La1 Au1 153.86(2) 1_556 1_665 ?
S1 La1 Au1 108.85(2) 2_665 1_665 ?
S1 La1 Au1 110.16(2) 4_665 1_665 ?
S3 La1 Au1 71.78(2) 5_564 1_665 ?
S2 Sn1 S1 114.56(3) . 2_665 ?
S2 Sn1 S1 114.56(3) . 3_565 ?
S1 Sn1 S1 103.94(3) 2_665 3_565 ?
S2 Sn1 S1 114.56(3) . . ?
S1 Sn1 S1 103.94(3) 2_665 . ?
S1 Sn1 S1 103.94(3) 3_565 . ?
Sn1 S1 La1 90.21(4) . . ?
Sn1 S1 La1 87.54(4) . 3_565 ?
La1 S1 La1 109.71(4) . 3_565 ?
Sn1 S1 La1 117.88(4) . 4_664 ?
La1 S1 La1 145.49(5) . 4_664 ?
La1 S1 La1 92.20(3) 3_565 4_664 ?
Sn1 S2 La1 111.87(4) . 2_664 ?
Sn1 S2 La1 111.87(4) . 3_564 ?
La1 S2 La1 106.97(4) 2_664 3_564 ?
Sn1 S2 La1 111.87(4) . 1_554 ?
La1 S2 La1 106.97(4) 2_664 1_554 ?
La1 S2 La1 106.97(4) 3_564 1_554 ?
Au1 S3 La1 74.60(3) 1_665 . ?
Au1 S3 La1 74.00(3) 1_665 2_765 ?
La1 S3 La1 148.16(4) . 2_765 ?
Au1 S3 La1 104.05(4) 1_665 6_654 ?
La1 S3 La1 96.59(3) . 6_654 ?
La1 S3 La1 95.92(3) 2_765 6_654 ?
Au1 S3 La1 106.88(4) 1_665 6_655 ?
La1 S3 La1 92.35(3) . 6_655 ?
La1 S3 La1 91.77(3) 2_765 6_655 ?
La1 S3 La1 149.06(4) 6_654 6_655 ?

loop_
_geom_bond_atom_site_label_1
_geom_bond_atom_site_label_2
_geom_bond_distance
_geom_bond_site_symmetry_2
_geom_bond_publ_flag
Au1 S3 2.4298(11) 2_655 ?
Au1 S3 2.4298(11) 1_445 ?
Au1 S3 2.4298(11) 3_565 ?
Au1 Au1 3.0089(7) 4_554 ?
Au1 Au1 3.0089(7) 4 ?
Au1 La1 3.2652(6) 1_445 ?
Au1 La1 3.2652(6) 3_565 ?
Au1 La1 3.2652(6) 2_655 ?
La1 S3 2.9201(11) . ?
La1 S1 2.9367(13) . ?
La1 S3 2.9514(11) 3_675 ?
La1 S3 3.0215(14) 5_565 ?
La1 S2 3.0461(9) 1_556 ?
La1 S1 3.0507(13) 2_665 ?
La1 S1 3.1062(13) 4_665 ?
La1 S3 3.2222(14) 5_564 ?
Sn1 S2 2.344(2) . ?
Sn1 S1 2.4002(13) 2_665 ?
Sn1 S1 2.4002(13) 3_565 ?
Sn1 S1 2.4002(13) . ?
